data_2205798
loop_
_publ_author_name
'Chellamuthu Muthamizhchelvan'
'Kolandaivelu Saminathan'
'Krishnan SethuSankar'
'Jan Fraanje'
'Rene Peschar'
'Kandasamy Sivakumar'

_publ_section_title
;1-(4-Methylpiperdinemethyl)-2-(4-bromophenyl)-6-methyl-8-trifluoromethylimidazo[1,2-<i>a</i>][1,8]naphthyridinium
 picrate
;
_journal_issue 5
_journal_name_full 'Acta Crystallographica Section E'
_journal_page_first o1377
_journal_page_last o1380
_journal_paper_doi 10.1107/S160053680501144X
_journal_volume 61
_journal_year 2005
_chemical_formula_iupac 'C25 H25 Br F3 N4 +, C6 H2 N3 O7 -'
_chemical_formula_moiety 'C25 H25 Br F3 N4 +, C6 H2 N3 O7 -'
_chemical_formula_sum 'C31 H27 Br F3 N7 O7'
_chemical_formula_weight 746.51
_chemical_name_systematic
;
1-[4-methylpiperdinemethyl]-2-[4-bromophenyl]-
6-methyl-8-trifluromethylimidazo[1,2-a][1,8]naphthyridinium
picrate
;
_space_group_IT_number 14
_symmetry_cell_setting monoclinic
_symmetry_space_group_name_Hall '-P 2ybc'
_symmetry_space_group_name_H-M 'P 1 21/c 1'
_atom_sites_solution_hydrogens geom
_atom_sites_solution_primary direct
_atom_sites_solution_secondary difmap
_audit_creation_method SHELXL-97
_cell_angle_alpha 90.00
_cell_angle_beta 112.500(10)
_cell_angle_gamma 90.00
_cell_formula_units_Z 8
_cell_length_a 12.6304(13)
_cell_length_b 50.875(7)
_cell_length_c 11.017(3)
_cell_measurement_reflns_used 25
_cell_measurement_temperature 293(2)
_cell_measurement_theta_max 45
_cell_measurement_theta_min 25
_cell_volume 6540(2)
_computing_cell_refinement 'CAD-4 EXPRESS'
_computing_data_collection 'CAD-4 EXPRESS (Enraf--Nonius, 1994)'
_computing_data_reduction 'XCAD4 (Harms & Wocadlo, 1995)'
_computing_molecular_graphics 'ORTEP-3 (Farrugia, 1997) and PLATON (Spek, 2003)'
_computing_publication_material SHELXL97
_computing_structure_refinement 'SHELXL97 (Sheldrick, 1997)'
_computing_structure_solution 'SHELXS97 (Sheldrick, 1997)'
_diffrn_ambient_temperature 293(2)
_diffrn_measured_fraction_theta_full 0.975
_diffrn_measured_fraction_theta_max 0.975
_diffrn_measurement_device_type 'Enraf--Nonius CAD-4 diffractometer'
_diffrn_measurement_method ' \w--2\q scans '
_diffrn_radiation_monochromator graphite
_diffrn_radiation_source 'fine-focus sealed tube'
_diffrn_radiation_type CuK\a
_diffrn_radiation_wavelength 1.54178
_diffrn_reflns_av_R_equivalents 0.0507
_diffrn_reflns_av_sigmaI/netI 0.0638
_diffrn_reflns_limit_h_max 15
_diffrn_reflns_limit_h_min -5
_diffrn_reflns_limit_k_max 10
_diffrn_reflns_limit_k_min -63
_diffrn_reflns_limit_l_max 12
_diffrn_reflns_limit_l_min -13
_diffrn_reflns_number 13650
_diffrn_reflns_theta_full 74.95
_diffrn_reflns_theta_max 74.95
_diffrn_reflns_theta_min 3.47
_diffrn_standards_decay_% 1
_diffrn_standards_interval_count 100
_diffrn_standards_number 2
_exptl_absorpt_coefficient_mu 2.378
_exptl_absorpt_correction_T_max 0.514
_exptl_absorpt_correction_T_min 0.472
_exptl_absorpt_correction_type psi-scan
_exptl_absorpt_process_details '(North <i>et al.</i>, 1968)'
_exptl_crystal_colour yellow
_exptl_crystal_density_diffrn 1.516
_exptl_crystal_density_method 'not measured'
_exptl_crystal_description prism
_exptl_crystal_F_000 3040
_exptl_crystal_size_max 0.4
_exptl_crystal_size_mid 0.3
_exptl_crystal_size_min 0.28
_refine_diff_density_max 0.766
_refine_diff_density_min -0.624
_refine_ls_extinction_method none
_refine_ls_goodness_of_fit_ref 1.037
_refine_ls_hydrogen_treatment noref
_refine_ls_matrix_type full
_refine_ls_number_parameters 883
_refine_ls_number_reflns 13129
_refine_ls_number_restraints 0
_refine_ls_restrained_S_all 1.037
_refine_ls_R_factor_all 0.1594
_refine_ls_R_factor_gt 0.0811
_refine_ls_shift/su_max 0.001
_refine_ls_shift/su_mean 0.000
_refine_ls_structure_factor_coef Fsqd
_refine_ls_weighting_details 'calc w=1/[\s^2^(Fo^2^)+(0.0824P)^2^+13.6596P] where P=(Fo^2^+2Fc^2^)/3'
_refine_ls_weighting_scheme calc
_refine_ls_wR_factor_gt 0.1918
_refine_ls_wR_factor_ref 0.2568
_reflns_number_gt 6405
_reflns_number_total 13129
_reflns_threshold_expression I>2\s(I)
_cod_data_source_file sg6002.cif
_cod_data_source_block I
_cod_original_sg_symbol_H-M 'P 21/c'
_cod_database_code 2205798
_cod_database_fobs_code 2205798

loop_
_symmetry_equiv_pos_as_xyz
'x, y, z'
'-x, y+1/2, -z+1/2'
'-x, -y, -z'
'x, -y-1/2, z-1/2'

loop_
_atom_site_label
_atom_site_fract_x
_atom_site_fract_y
_atom_site_fract_z
_atom_site_U_iso_or_equiv
_atom_site_adp_type
_atom_site_calc_flag
_atom_site_refinement_flags
_atom_site_occupancy
_atom_site_type_symbol
O1A 1.2715(4) 0.56980(11) 0.7850(5) 0.0903(15) Uani d . 1 O
N1A 1.1404(7) 0.61842(14) 0.7335(6) 0.0850(17) Uani d . 1 N
O2A 1.2447(6) 0.62146(12) 0.7788(7) 0.118(2) Uani d . 1 O
O3A 1.0742(6) 0.63616(12) 0.6844(7) 0.123(2) Uani d . 1 O
N2A 0.8120(6) 0.5659(2) 0.6980(9) 0.128(3) Uani d . 1 N
O4A 0.7553(6) 0.58636(16) 0.6631(10) 0.167(3) Uani d . 1 O
O5A 0.7702(6) 0.54568(19) 0.7152(11) 0.176(4) Uani d . 1 O
N3A 1.1770(6) 0.52278(14) 0.8351(8) 0.0914(19) Uani d . 1 N
O6A 1.1329(6) 0.50134(12) 0.7881(8) 0.134(3) Uani d . 1 O
O7A 1.2716(6) 0.52422(12) 0.9211(7) 0.116(2) Uani d . 1 O
C1A 1.1704(5) 0.56966(14) 0.7738(6) 0.0649(16) Uani d . 1 C
C2A 1.0954(6) 0.59220(13) 0.7411(6) 0.0657(16) Uani d . 1 C
C3A 0.9809(6) 0.59128(15) 0.7161(7) 0.0771(19) Uani d . 1 C
H3A 0.9368 0.6065 0.6949 0.093 Uiso calc R 1 H
C4A 0.9322(6) 0.56744(18) 0.7229(8) 0.085(2) Uani d . 1 C
C5A 0.9975(6) 0.54470(14) 0.7607(8) 0.079(2) Uani d . 1 C
H5A 0.9637 0.5288 0.7673 0.095 Uiso calc R 1 H
C6A 1.1112(5) 0.54608(14) 0.7877(6) 0.0669(17) Uani d . 1 C
Br1A 0.82695(10) 0.70759(2) 0.81561(9) 0.1219(4) Uani d . 1 Br
F1A 0.3194(6) 0.51042(11) 0.6582(5) 0.147(2) Uani d . 1 F
F2A 0.3342(6) 0.50690(11) 0.4760(7) 0.154(2) Uani d . 1 F
F3A 0.1919(6) 0.49033(11) 0.5056(6) 0.150(2) Uani d . 1 F
N4A 0.3109(5) 0.64639(11) 0.5208(5) 0.0741(15) Uani d . 1 N
N5A 0.2637(5) 0.55787(13) 0.5188(5) 0.0777(16) Uani d . 1 N
N6A 0.2796(5) 0.60324(11) 0.5131(5) 0.0659(13) Uani d . 1 N
N7A 0.4782(4) 0.57304(9) 0.7605(4) 0.0568(12) Uani d . 1 N
H7A 0.4046 0.5691 0.7484 0.068 Uiso calc R 1 H
C7A 0.2320(7) 0.62785(15) 0.4777(7) 0.0742(18) Uani d . 1 C
C8A 0.1130(7) 0.63016(18) 0.4052(7) 0.086(2) Uani d . 1 C
H8A 0.0814 0.6468 0.3809 0.104 Uiso calc R 1 H
C9A 0.0460(7) 0.6096(2) 0.3713(7) 0.093(2) Uani d . 1 C
H9A -0.0317 0.6118 0.3216 0.111 Uiso calc R 1 H
C10A 0.0916(6) 0.58355(18) 0.4101(6) 0.082(2) Uani d . 1 C
C11A 0.0239(7) 0.56109(19) 0.3814(7) 0.089(2) Uani d . 1 C
C12A 0.0786(8) 0.53752(18) 0.4220(8) 0.092(2) Uani d . 1 C
H12A 0.0364 0.5220 0.4043 0.110 Uiso calc R 1 H
C13A 0.1949(8) 0.53667(16) 0.4882(6) 0.081(2) Uani d . 1 C
C14A 0.2095(6) 0.58019(15) 0.4794(6) 0.0715(18) Uani d . 1 C
C15A 0.3960(6) 0.60692(13) 0.5820(6) 0.0632(16) Uani d . 1 C
C16A 0.4127(6) 0.63372(13) 0.5852(6) 0.0687(17) Uani d . 1 C
C17A -0.1038(8) 0.56197(19) 0.3070(10) 0.128(4) Uani d . 1 C
H17A -0.1342 0.5445 0.2971 0.192 Uiso calc R 1 H
H17B -0.1205 0.5695 0.2218 0.192 Uiso calc R 1 H
H17C -0.1382 0.5725 0.3544 0.192 Uiso calc R 1 H
C18A 0.2585(10) 0.5114(2) 0.5299(9) 0.107(3) Uani d . 1 C
C19A 0.4791(6) 0.58484(12) 0.6349(6) 0.0649(16) Uani d . 1 C
H19A 0.5556 0.5912 0.6509 0.078 Uiso calc R 1 H
H19B 0.4615 0.5711 0.5688 0.078 Uiso calc R 1 H
C20A 0.5242(6) 0.59177(12) 0.8719(6) 0.0700(17) Uani d . 1 C
H20A 0.4770 0.6075 0.8526 0.084 Uiso calc R 1 H
H20B 0.6014 0.5969 0.8831 0.084 Uiso calc R 1 H
C21A 0.5258(7) 0.57940(14) 0.9978(6) 0.0788(19) Uani d . 1 C
H21A 0.4478 0.5758 0.9889 0.095 Uiso calc R 1 H
H21B 0.5589 0.5917 1.0696 0.095 Uiso calc R 1 H
C22A 0.5950(6) 0.55377(14) 1.0303(7) 0.0764(19) Uani d . 1 C
H22A 0.6746 0.5579 1.0440 0.092 Uiso calc R 1 H
C23A 0.5480(6) 0.53547(13) 0.9156(7) 0.0762(19) Uani d . 1 C
H23A 0.4708 0.5303 0.9041 0.091 Uiso calc R 1 H
H23B 0.5948 0.5197 0.9330 0.091 Uiso calc R 1 H
C24A 0.5460(6) 0.54825(12) 0.7905(7) 0.0738(18) Uani d . 1 C
H24A 0.6239 0.5520 0.7995 0.089 Uiso calc R 1 H
H24B 0.5131 0.5361 0.7179 0.089 Uiso calc R 1 H
C25A 0.5937(8) 0.54179(18) 1.1547(8) 0.108(3) Uani d . 1 C
H25A 0.6381 0.5259 1.1739 0.163 Uiso calc R 1 H
H25B 0.5162 0.5379 1.1435 0.163 Uiso calc R 1 H
H25C 0.6261 0.5540 1.2259 0.163 Uiso calc R 1 H
C26A 0.5156(6) 0.64990(13) 0.6461(6) 0.0690(17) Uani d . 1 C
C27A 0.5030(8) 0.67524(16) 0.6868(8) 0.093(2) Uani d . 1 C
H27A 0.4307 0.6810 0.6791 0.112 Uiso calc R 1 H
C28A 0.5951(9) 0.69205(17) 0.7383(9) 0.104(3) Uani d . 1 C
H28A 0.5846 0.7088 0.7653 0.124 Uiso calc R 1 H
C29A 0.7014(8) 0.68407(17) 0.7494(7) 0.090(2) Uani d . 1 C
C30A 0.7171(7) 0.65930(17) 0.7125(7) 0.085(2) Uani d . 1 C
H30A 0.7902 0.6538 0.7220 0.102 Uiso calc R 1 H
C31A 0.6254(7) 0.64211(14) 0.6610(6) 0.0756(19) Uani d . 1 C
H31A 0.6374 0.6253 0.6362 0.091 Uiso calc R 1 H
O1B 0.9506(4) 0.33215(11) 0.8656(6) 0.0976(16) Uani d . 1 O
N1B 1.0407(8) 0.2860(2) 0.7944(10) 0.127(3) Uani d . 1 N
O2B 0.9497(11) 0.2866(3) 0.757(2) 0.496(19) Uani d . 1 O
O3B 1.0771(8) 0.26701(18) 0.7777(12) 0.190(4) Uani d . 1 O
N2B 1.4065(5) 0.32976(13) 0.9302(5) 0.0694(14) Uani d . 1 N
O4B 1.4442(4) 0.30998(10) 0.8971(5) 0.0795(13) Uani d . 1 O
O5B 1.4648(4) 0.34954(12) 0.9721(6) 0.0992(16) Uani d . 1 O
N3B 1.1004(6) 0.37430(16) 1.0034(7) 0.100(2) Uani d . 1 N
O6B 1.1442(7) 0.39547(14) 1.0021(9) 0.145(3) Uani d . 1 O
O7B 1.0298(6) 0.37010(14) 1.0538(7) 0.129(2) Uani d . 1 O
C1B 1.0531(6) 0.33102(15) 0.8856(6) 0.0727(18) Uani d . 1 C
C2B 1.1069(6) 0.30899(14) 0.8469(6) 0.0689(17) Uani d . 1 C
C3B 1.2193(6) 0.30836(14) 0.8624(6) 0.0671(16) Uani d . 1 C
H3B 1.2493 0.2936 0.8374 0.081 Uiso calc R 1 H
C4B 1.2882(5) 0.32998(13) 0.9158(6) 0.0629(16) Uani d . 1 C
C5B 1.2460(6) 0.35140(13) 0.9583(6) 0.0652(16) Uani d . 1 C
H5B 1.2933 0.3657 0.9954 0.078 Uiso calc R 1 H
C6B 1.1354(6) 0.35162(13) 0.9461(6) 0.0690(17) Uani d . 1 C
Br1B 0.93986(11) 0.469893(19) 0.90732(10) 0.1229(4) Uani d . 1 Br
F1B 0.5205(5) 0.25289(9) 0.7106(6) 0.1263(18) Uani d . 1 F
F2B 0.5439(5) 0.26596(10) 0.5420(6) 0.1287(19) Uani d . 1 F
F3B 0.4042(5) 0.24063(11) 0.5258(7) 0.163(3) Uani d . 1 F
N4B 0.4554(6) 0.39479(11) 0.6911(5) 0.0798(16) Uani d . 1 N
N5B 0.4483(4) 0.30666(10) 0.6281(5) 0.0623(12) Uani d . 1 N
N6B 0.4442(4) 0.35129(10) 0.6658(4) 0.0611(12) Uani d . 1 N
N7B 0.6682(4) 0.32054(9) 0.8594(4) 0.0548(11) Uani d . 1 N
H7B 0.5971 0.3154 0.8525 0.066 Uiso calc R 1 H
C7B 0.3842(7) 0.37468(16) 0.6515(6) 0.079(2) Uani d . 1 C
C8B 0.2649(7) 0.37478(17) 0.6049(8) 0.092(2) Uani d . 1 C
H8B 0.2262 0.3905 0.6008 0.110 Uiso calc R 1 H
C9B 0.2062(7) 0.35276(17) 0.5667(7) 0.089(2) Uani d . 1 C
H9B 0.1266 0.3532 0.5348 0.106 Uiso calc R 1 H
C10B 0.2641(6) 0.32797(14) 0.5737(6) 0.0695(17) Uani d . 1 C
C11B 0.2076(6) 0.30424(16) 0.5304(7) 0.0786(19) Uani d . 1 C
C12B 0.2724(7) 0.28207(16) 0.5350(7) 0.082(2) Uani d . 1 C
H12B 0.2374 0.2659 0.5063 0.098 Uiso calc R 1 H
C13B 0.3897(7) 0.28445(14) 0.5830(7) 0.0745(18) Uani d . 1 C
C14B 0.3847(6) 0.32764(13) 0.6210(6) 0.0635(16) Uani d . 1 C
C15B 0.5601(6) 0.35774(12) 0.7176(5) 0.0600(15) Uani d . 1 C
C16B 0.5639(6) 0.38490(12) 0.7315(6) 0.0683(17) Uani d . 1 C
C17B 0.0783(7) 0.30244(19) 0.4755(8) 0.109(3) Uani d . 1 C
H17D 0.0554 0.2846 0.4502 0.163 Uiso calc R 1 H
H17E 0.0471 0.3137 0.4002 0.163 Uiso calc R 1 H
H17F 0.0504 0.3078 0.5413 0.163 Uiso calc R 1 H
C18B 0.4640(8) 0.26107(16) 0.5876(10) 0.098(2) Uani d . 1 C
C19B 0.6533(5) 0.33822(11) 0.7437(6) 0.0598(15) Uani d . 1 C
H19C 0.7247 0.3475 0.7601 0.072 Uiso calc R 1 H
H19D 0.6371 0.3274 0.6660 0.072 Uiso calc R 1 H
C20B 0.7232(6) 0.33453(12) 0.9880(6) 0.0657(16) Uani d . 1 C
H20C 0.6780 0.3498 0.9896 0.079 Uiso calc R 1 H
H20D 0.7991 0.3405 0.9980 0.079 Uiso calc R 1 H
C21B 0.7321(6) 0.31648(14) 1.0998(6) 0.0786(19) Uani d . 1 C
H21C 0.7695 0.3258 1.1820 0.094 Uiso calc R 1 H
H21D 0.6555 0.3119 1.0931 0.094 Uiso calc R 1 H
C22B 0.7970(6) 0.29172(14) 1.1033(8) 0.087(2) Uani d . 1 C
H22B 0.8761 0.2964 1.1175 0.105 Uiso calc R 1 H
C23B 0.7439(7) 0.27848(14) 0.9713(8) 0.091(2) Uani d . 1 C
H23C 0.7896 0.2633 0.9698 0.109 Uiso calc R 1 H
H23D 0.6678 0.2723 0.9595 0.109 Uiso calc R 1 H
C24B 0.7349(6) 0.29631(12) 0.8589(8) 0.0763(19) Uani d . 1 C
H24C 0.8112 0.3012 0.8656 0.092 Uiso calc R 1 H
H24D 0.6976 0.2870 0.7766 0.092 Uiso calc R 1 H
C25B 0.7995(8) 0.27346(19) 1.2155(9) 0.129(4) Uani d . 1 C
H25D 0.8336 0.2825 1.2978 0.194 Uiso calc R 1 H
H25E 0.8437 0.2581 1.2162 0.194 Uiso calc R 1 H
H25F 0.7227 0.2684 1.2024 0.194 Uiso calc R 1 H
C26B 0.6596(7) 0.40423(13) 0.7770(6) 0.0710(18) Uani d . 1 C
C27B 0.6337(8) 0.43025(14) 0.7409(7) 0.087(2) Uani d . 1 C
H27B 0.5586 0.4347 0.6882 0.105 Uiso calc R 1 H
C28B 0.7154(10) 0.44992(14) 0.7803(8) 0.095(3) Uani d . 1 C
H28B 0.6955 0.4673 0.7557 0.114 Uiso calc R 1 H
C29B 0.8261(9) 0.44328(16) 0.8562(8) 0.091(2) Uani d . 1 C
C30B 0.8547(7) 0.41829(15) 0.8963(8) 0.086(2) Uani d . 1 C
H30B 0.9296 0.4143 0.9515 0.103 Uiso calc R 1 H
C31B 0.7730(7) 0.39845(14) 0.8558(7) 0.082(2) Uani d . 1 C
H31B 0.7941 0.3812 0.8814 0.099 Uiso calc R 1 H

loop_
_atom_site_aniso_label
_atom_site_aniso_U_11
_atom_site_aniso_U_22
_atom_site_aniso_U_33
_atom_site_aniso_U_12
_atom_site_aniso_U_13
_atom_site_aniso_U_23
O1A 0.055(3) 0.133(4) 0.090(3) -0.012(3) 0.036(3) -0.020(3)
N1A 0.106(5) 0.087(5) 0.073(4) -0.011(4) 0.046(4) -0.005(3)
O2A 0.110(5) 0.114(5) 0.132(5) -0.028(4) 0.049(4) -0.008(4)
O3A 0.153(6) 0.075(4) 0.137(5) 0.013(4) 0.051(5) 0.016(4)
N2A 0.062(5) 0.172(9) 0.168(8) 0.015(6) 0.064(5) -0.009(7)
O4A 0.078(4) 0.150(6) 0.280(11) 0.035(4) 0.075(6) 0.020(6)
O5A 0.092(5) 0.191(8) 0.290(12) -0.025(5) 0.123(7) -0.030(8)
N3A 0.070(4) 0.098(5) 0.117(6) 0.005(4) 0.048(4) -0.012(4)
O6A 0.113(5) 0.069(4) 0.224(8) 0.000(3) 0.068(5) -0.023(4)
O7A 0.095(4) 0.115(5) 0.134(5) 0.028(4) 0.039(4) 0.007(4)
C1A 0.049(4) 0.094(5) 0.053(3) -0.003(3) 0.021(3) -0.014(3)
C2A 0.080(5) 0.070(4) 0.055(3) -0.008(3) 0.035(3) -0.013(3)
C3A 0.074(5) 0.088(5) 0.077(5) 0.016(4) 0.037(4) 0.000(4)
C4A 0.059(4) 0.110(6) 0.093(5) 0.007(4) 0.037(4) -0.010(4)
C5A 0.069(5) 0.079(5) 0.107(6) -0.005(4) 0.052(4) -0.017(4)
C6A 0.055(4) 0.082(5) 0.068(4) 0.003(3) 0.029(3) -0.015(3)
Br1A 0.1511(10) 0.1309(9) 0.0762(6) -0.0523(7) 0.0352(6) -0.0022(5)
F1A 0.189(6) 0.117(4) 0.095(4) 0.002(4) 0.010(4) 0.028(3)
F2A 0.204(7) 0.109(4) 0.183(6) 0.047(4) 0.109(6) 0.033(4)
F3A 0.159(5) 0.095(4) 0.170(6) -0.027(4) 0.035(4) -0.007(4)
N4A 0.091(4) 0.071(4) 0.067(3) 0.020(3) 0.038(3) 0.020(3)
N5A 0.088(4) 0.097(5) 0.051(3) 0.003(4) 0.030(3) 0.005(3)
N6A 0.076(4) 0.074(4) 0.053(3) 0.006(3) 0.031(3) 0.007(3)
N7A 0.053(3) 0.070(3) 0.051(3) 0.003(2) 0.024(2) 0.005(2)
C7A 0.093(5) 0.075(5) 0.060(4) 0.019(4) 0.036(4) 0.013(3)
C8A 0.087(6) 0.102(6) 0.065(4) 0.028(5) 0.023(4) 0.008(4)
C9A 0.075(5) 0.137(8) 0.058(4) 0.016(5) 0.015(4) -0.005(5)
C10A 0.069(5) 0.126(7) 0.052(4) 0.005(5) 0.025(3) -0.013(4)
C11A 0.087(6) 0.104(6) 0.072(5) -0.007(5) 0.026(4) -0.022(4)
C12A 0.103(7) 0.101(6) 0.072(5) -0.019(5) 0.035(5) -0.019(4)
C13A 0.101(6) 0.092(6) 0.049(4) -0.005(5) 0.027(4) -0.005(4)
C14A 0.084(5) 0.089(5) 0.051(4) 0.009(4) 0.036(3) 0.008(3)
C15A 0.075(4) 0.070(4) 0.053(3) 0.008(3) 0.034(3) 0.013(3)
C16A 0.087(5) 0.071(4) 0.063(4) 0.015(4) 0.046(4) 0.020(3)
C17A 0.090(7) 0.120(7) 0.152(9) -0.009(5) 0.022(6) -0.046(7)
C18A 0.125(8) 0.099(7) 0.081(6) -0.022(6) 0.023(6) -0.005(5)
C19A 0.080(4) 0.062(4) 0.062(4) 0.003(3) 0.037(3) 0.011(3)
C20A 0.089(5) 0.055(4) 0.063(4) -0.001(3) 0.025(3) 0.003(3)
C21A 0.096(5) 0.083(5) 0.051(4) 0.001(4) 0.022(3) -0.001(3)
C22A 0.070(4) 0.084(5) 0.067(4) 0.008(4) 0.017(3) 0.017(4)
C23A 0.081(5) 0.073(4) 0.074(4) 0.019(4) 0.029(4) 0.022(4)
C24A 0.082(5) 0.065(4) 0.080(4) 0.021(3) 0.037(4) 0.016(3)
C25A 0.118(7) 0.127(7) 0.078(5) 0.024(6) 0.035(5) 0.035(5)
C26A 0.084(5) 0.073(4) 0.057(4) 0.009(4) 0.035(3) 0.017(3)
C27A 0.110(7) 0.082(5) 0.100(6) 0.012(5) 0.054(5) -0.001(5)
C28A 0.133(8) 0.083(6) 0.104(7) -0.002(6) 0.057(6) -0.009(5)
C29A 0.120(7) 0.086(6) 0.065(4) -0.015(5) 0.038(5) 0.009(4)
C30A 0.087(5) 0.101(6) 0.069(4) 0.000(5) 0.033(4) 0.019(4)
C31A 0.093(5) 0.068(4) 0.067(4) 0.004(4) 0.032(4) 0.015(3)
O1B 0.059(3) 0.117(4) 0.122(4) 0.007(3) 0.040(3) 0.017(3)
N1B 0.082(6) 0.138(8) 0.189(9) -0.042(6) 0.084(6) -0.064(7)
O2B 0.209(11) 0.340(17) 1.06(5) -0.202(12) 0.38(2) -0.49(3)
O3B 0.133(7) 0.120(6) 0.302(13) -0.018(5) 0.068(8) -0.046(7)
N2B 0.065(4) 0.090(4) 0.058(3) -0.004(3) 0.027(3) 0.012(3)
O4B 0.074(3) 0.094(4) 0.081(3) 0.007(3) 0.041(3) 0.007(3)
O5B 0.069(3) 0.110(4) 0.120(4) -0.020(3) 0.038(3) -0.004(3)
N3B 0.091(5) 0.099(6) 0.115(6) 0.021(4) 0.048(4) -0.002(4)
O6B 0.148(6) 0.080(4) 0.227(9) -0.001(4) 0.093(6) -0.021(5)
O7B 0.122(5) 0.151(6) 0.138(6) 0.026(4) 0.076(5) -0.016(4)
C1B 0.059(4) 0.096(5) 0.066(4) 0.010(4) 0.028(3) 0.024(4)
C2B 0.060(4) 0.079(4) 0.070(4) -0.011(3) 0.027(3) 0.001(3)
C3B 0.068(4) 0.080(4) 0.061(4) 0.001(3) 0.032(3) 0.008(3)
C4B 0.052(4) 0.085(5) 0.053(3) -0.003(3) 0.022(3) 0.012(3)
C5B 0.062(4) 0.068(4) 0.063(4) -0.002(3) 0.021(3) 0.006(3)
C6B 0.077(5) 0.066(4) 0.065(4) 0.008(3) 0.029(3) 0.013(3)
Br1B 0.1919(11) 0.0972(7) 0.1045(7) -0.0646(7) 0.0844(7) -0.0289(5)
F1B 0.133(4) 0.088(3) 0.136(5) 0.010(3) 0.027(4) 0.022(3)
F2B 0.158(5) 0.096(3) 0.168(5) 0.017(3) 0.102(4) -0.005(3)
F3B 0.139(5) 0.105(4) 0.201(7) -0.013(4) 0.017(4) -0.067(4)
N4B 0.102(5) 0.066(4) 0.067(3) 0.021(3) 0.028(3) -0.006(3)
N5B 0.068(3) 0.059(3) 0.059(3) 0.002(3) 0.024(3) 0.004(2)
N6B 0.062(3) 0.071(3) 0.049(3) 0.008(3) 0.020(2) -0.002(2)
N7B 0.048(3) 0.053(3) 0.065(3) 0.002(2) 0.024(2) 0.007(2)
C7B 0.085(5) 0.089(5) 0.056(4) 0.026(4) 0.021(4) -0.002(4)
C8B 0.082(6) 0.098(6) 0.084(5) 0.033(5) 0.020(4) -0.011(4)
C9B 0.075(5) 0.105(6) 0.082(5) 0.020(5) 0.025(4) -0.012(4)
C10B 0.069(4) 0.084(5) 0.052(3) 0.001(4) 0.018(3) -0.002(3)
C11B 0.073(5) 0.100(6) 0.064(4) -0.011(4) 0.028(4) -0.004(4)
C12B 0.081(5) 0.089(5) 0.069(4) -0.019(4) 0.022(4) -0.005(4)
C13B 0.086(5) 0.073(5) 0.066(4) -0.004(4) 0.030(4) 0.003(3)
C14B 0.066(4) 0.078(4) 0.047(3) 0.000(3) 0.021(3) -0.001(3)
C15B 0.074(4) 0.062(4) 0.049(3) 0.001(3) 0.030(3) 0.002(3)
C16B 0.099(5) 0.059(4) 0.051(3) 0.010(4) 0.033(3) 0.001(3)
C17B 0.078(6) 0.146(8) 0.097(6) -0.023(5) 0.028(5) -0.009(6)
C18B 0.101(7) 0.071(5) 0.109(7) -0.010(5) 0.026(6) -0.004(5)
C19B 0.066(4) 0.058(3) 0.064(4) -0.006(3) 0.035(3) -0.002(3)
C20B 0.066(4) 0.062(4) 0.068(4) -0.001(3) 0.023(3) 0.006(3)
C21B 0.072(4) 0.090(5) 0.062(4) -0.010(4) 0.013(3) 0.016(4)
C22B 0.060(4) 0.078(5) 0.104(6) -0.002(4) 0.010(4) 0.029(4)
C23B 0.081(5) 0.068(4) 0.119(7) 0.011(4) 0.033(5) 0.018(4)
C24B 0.066(4) 0.061(4) 0.107(6) 0.002(3) 0.040(4) 0.002(4)
C25B 0.116(7) 0.125(8) 0.116(7) -0.004(6) 0.010(6) 0.050(6)
C26B 0.105(6) 0.060(4) 0.056(4) -0.001(4) 0.040(4) -0.002(3)
C27B 0.129(7) 0.069(5) 0.074(5) 0.008(5) 0.051(5) 0.002(4)
C28B 0.162(9) 0.051(4) 0.089(6) 0.003(5) 0.067(6) -0.001(4)
C29B 0.142(8) 0.072(5) 0.080(5) -0.018(5) 0.066(6) -0.007(4)
C30B 0.101(6) 0.075(5) 0.086(5) -0.017(4) 0.041(4) -0.008(4)
C31B 0.099(6) 0.065(4) 0.081(5) -0.006(4) 0.032(4) 0.003(4)

loop_
_atom_type_symbol
_atom_type_description
_atom_type_scat_dispersion_real
_atom_type_scat_dispersion_imag
_atom_type_scat_source
C C 0.0181 0.0091 'International Tables Vol C Tables 4.2.6.8 and 6.1.1.4'
H H 0.0000 0.0000 'International Tables Vol C Tables 4.2.6.8 and 6.1.1.4'
N N 0.0311 0.0180 'International Tables Vol C Tables 4.2.6.8 and 6.1.1.4'
O O 0.0492 0.0322 'International Tables Vol C Tables 4.2.6.8 and 6.1.1.4'
F F 0.0727 0.0534 'International Tables Vol C Tables 4.2.6.8 and 6.1.1.4'
Br Br -0.6763 1.2805 'International Tables Vol C Tables 4.2.6.8 and 6.1.1.4'

loop_
_geom_angle_atom_site_label_1
_geom_angle_atom_site_label_2
_geom_angle_atom_site_label_3
_geom_angle
_geom_angle_publ_flag
O3A N1A O2A 122.6(8) ?
O3A N1A C2A 119.2(7) ?
O2A N1A C2A 118.1(7) ?
O5A N2A O4A 122.0(8) ?
O5A N2A C4A 120.7(10) ?
O4A N2A C4A 117.2(10) ?
O7A N3A O6A 122.0(8) ?
O7A N3A C6A 119.9(7) ?
O6A N3A C6A 118.1(7) ?
O1A C1A C2A 125.1(7) y
O1A C1A C6A 123.3(6) y
C2A C1A C6A 111.5(5) y
C3A C2A C1A 124.5(6) ?
C3A C2A N1A 115.1(7) ?
C1A C2A N1A 120.4(6) ?
C2A C3A C4A 118.8(7) ?
C2A C3A H3A 120.6 ?
C4A C3A H3A 120.6 ?
C3A C4A C5A 121.6(7) ?
C3A C4A N2A 120.0(8) ?
C5A C4A N2A 118.4(8) ?
C6A C5A C4A 118.8(7) ?
C6A C5A H5A 120.6 ?
C4A C5A H5A 120.6 ?
C5A C6A N3A 117.3(7) ?
C5A C6A C1A 124.5(7) ?
N3A C6A C1A 118.2(6) ?
C7A N4A C16A 106.2(6) ?
C14A N5A C13A 113.9(7) ?
C7A N6A C15A 106.8(6) ?
C7A N6A C14A 120.8(6) ?
C15A N6A C14A 132.4(6) ?
C20A N7A C24A 110.5(5) y
C20A N7A C19A 111.3(5) y
C24A N7A C19A 109.6(4) y
C20A N7A H7A 108.5 ?
C24A N7A H7A 108.4 ?
C19A N7A H7A 108.4 ?
N4A C7A N6A 111.1(6) ?
N4A C7A C8A 129.6(7) ?
N6A C7A C8A 119.4(8) ?
C9A C8A C7A 121.9(8) ?
C9A C8A H8A 119.1 ?
C7A C8A H8A 119.1 ?
C8A C9A C10A 120.6(8) ?
C8A C9A H9A 119.7 ?
C10A C9A H9A 119.7 ?
C11A C10A C14A 117.2(8) ?
C11A C10A C9A 123.2(8) ?
C14A C10A C9A 119.6(8) ?
C12A C11A C10A 117.2(8) ?
C12A C11A C17A 120.3(8) ?
C10A C11A C17A 122.5(8) ?
C13A C12A C11A 120.4(8) ?
C13A C12A H12A 119.8 ?
C11A C12A H12A 119.8 ?
N5A C13A C12A 124.6(8) ?
N5A C13A C18A 113.2(8) ?
C12A C13A C18A 122.2(8) ?
N5A C14A C10A 126.7(8) ?
N5A C14A N6A 115.6(7) ?
C10A C14A N6A 117.7(7) ?
C16A C15A N6A 105.5(6) ?
C16A C15A C19A 131.0(6) ?
N6A C15A C19A 123.5(6) ?
N4A C16A C15A 110.4(7) ?
N4A C16A C26A 117.7(6) ?
C15A C16A C26A 131.8(6) ?
C11A C17A H17A 109.5 ?
C11A C17A H17B 109.5 ?
H17A C17A H17B 109.5 ?
C11A C17A H17C 109.5 ?
H17A C17A H17C 109.5 ?
H17B C17A H17C 109.5 ?
F3A C18A F2A 106.3(9) ?
F3A C18A F1A 104.5(8) ?
F2A C18A F1A 104.3(9) ?
F3A C18A C13A 114.2(9) ?
F2A C18A C13A 114.0(8) ?
F1A C18A C13A 112.6(8) ?
C15A C19A N7A 113.9(5) ?
C15A C19A H19A 108.8 ?
N7A C19A H19A 108.8 ?
C15A C19A H19B 108.8 ?
N7A C19A H19B 108.8 ?
H19A C19A H19B 107.7 ?
N7A C20A C21A 110.7(5) ?
N7A C20A H20A 109.5 ?
C21A C20A H20A 109.5 ?
N7A C20A H20B 109.5 ?
C21A C20A H20B 109.5 ?
H20A C20A H20B 108.1 ?
C20A C21A C22A 112.0(6) ?
C20A C21A H21A 109.2 ?
C22A C21A H21A 109.2 ?
C20A C21A H21B 109.2 ?
C22A C21A H21B 109.2 ?
H21A C21A H21B 107.9 ?
C23A C22A C25A 112.2(6) ?
C23A C22A C21A 109.0(5) ?
C25A C22A C21A 110.7(6) ?
C23A C22A H22A 108.3 ?
C25A C22A H22A 108.3 ?
C21A C22A H22A 108.3 ?
C22A C23A C24A 111.3(6) ?
C22A C23A H23A 109.4 ?
C24A C23A H23A 109.4 ?
C22A C23A H23B 109.4 ?
C24A C23A H23B 109.4 ?
H23A C23A H23B 108.0 ?
N7A C24A C23A 111.9(5) ?
N7A C24A H24A 109.2 ?
C23A C24A H24A 109.2 ?
N7A C24A H24B 109.2 ?
C23A C24A H24B 109.2 ?
H24A C24A H24B 107.9 ?
C22A C25A H25A 109.5 ?
C22A C25A H25B 109.5 ?
H25A C25A H25B 109.5 ?
C22A C25A H25C 109.5 ?
H25A C25A H25C 109.5 ?
H25B C25A H25C 109.5 ?
C31A C26A C27A 117.2(7) ?
C31A C26A C16A 124.3(6) ?
C27A C26A C16A 118.5(7) ?
C28A C27A C26A 121.6(8) ?
C28A C27A H27A 119.2 ?
C26A C27A H27A 119.2 ?
C29A C28A C27A 120.0(8) ?
C29A C28A H28A 120.0 ?
C27A C28A H28A 120.0 ?
C30A C29A C28A 120.0(8) ?
C30A C29A Br1A 120.2(7) ?
C28A C29A Br1A 119.8(7) ?
C29A C30A C31A 120.7(8) ?
C29A C30A H30A 119.7 ?
C31A C30A H30A 119.7 ?
C30A C31A C26A 120.5(7) ?
C30A C31A H31A 119.7 ?
C26A C31A H31A 119.7 ?
O2B N1B O3B 114.4(11) ?
O2B N1B C2B 120.9(11) ?
O3B N1B C2B 124.3(9) ?
O4B N2B O5B 122.6(6) ?
O4B N2B C4B 118.5(6) ?
O5B N2B C4B 118.8(6) ?
O6B N3B O7B 124.7(8) ?
O6B N3B C6B 118.8(8) ?
O7B N3B C6B 116.5(8) ?
O1B C1B C6B 124.8(7) y
O1B C1B C2B 124.1(7) y
C6B C1B C2B 111.0(6) y
C3B C2B N1B 116.9(7) ?
C3B C2B C1B 124.1(6) ?
N1B C2B C1B 119.0(6) ?
C2B C3B C4B 119.3(6) ?
C2B C3B H3B 120.4 ?
C4B C3B H3B 120.4 ?
C5B C4B C3B 120.8(6) ?
C5B C4B N2B 119.4(6) ?
C3B C4B N2B 119.8(6) ?
C6B C5B C4B 119.6(6) ?
C6B C5B H5B 120.2 ?
C4B C5B H5B 120.2 ?
C5B C6B C1B 125.0(6) ?
C5B C6B N3B 115.8(7) ?
C1B C6B N3B 119.2(7) ?
C7B N4B C16B 107.1(6) ?
C14B N5B C13B 115.0(6) ?
C7B N6B C15B 106.7(6) ?
C7B N6B C14B 120.0(6) ?
C15B N6B C14B 133.1(5) ?
C24B N7B C20B 109.7(5) y
C24B N7B C19B 112.0(5) y
C20B N7B C19B 112.2(4) y
C24B N7B H7B 107.5 ?
C20B N7B H7B 107.5 ?
C19B N7B H7B 107.5 ?
N4B C7B N6B 110.8(6) ?
N4B C7B C8B 128.4(7) ?
N6B C7B C8B 120.8(8) ?
C9B C8B C7B 120.6(7) ?
C9B C8B H8B 119.7 ?
C7B C8B H8B 119.7 ?
C8B C9B C10B 120.9(7) ?
C8B C9B H9B 119.6 ?
C10B C9B H9B 119.6 ?
C11B C10B C14B 117.2(7) ?
C11B C10B C9B 123.8(7) ?
C14B C10B C9B 118.9(7) ?
C12B C11B C10B 118.4(7) ?
C12B C11B C17B 119.9(7) ?
C10B C11B C17B 121.6(8) ?
C13B C12B C11B 118.5(7) ?
C13B C12B H12B 120.7 ?
C11B C12B H12B 120.7 ?
N5B C13B C12B 125.4(7) ?
N5B C13B C18B 113.9(7) ?
C12B C13B C18B 120.7(7) ?
N5B C14B N6B 116.1(6) ?
N5B C14B C10B 125.4(6) ?
N6B C14B C10B 118.5(6) ?
C16B C15B N6B 105.5(6) ?
C16B C15B C19B 130.8(6) ?
N6B C15B C19B 123.7(5) ?
N4B C16B C15B 110.0(6) ?
N4B C16B C26B 116.8(6) ?
C15B C16B C26B 133.1(7) ?
C11B C17B H17D 109.5 ?
C11B C17B H17E 109.5 ?
H17D C17B H17E 109.5 ?
C11B C17B H17F 109.5 ?
H17D C17B H17F 109.5 ?
H17E C17B H17F 109.5 ?
F2B C18B F3B 109.0(9) ?
F2B C18B F1B 105.0(8) ?
F3B C18B F1B 105.0(7) ?
F2B C18B C13B 113.5(7) ?
F3B C18B C13B 112.4(8) ?
F1B C18B C13B 111.4(8) ?
C15B C19B N7B 113.3(4) ?
C15B C19B H19C 108.9 ?
N7B C19B H19C 108.9 ?
C15B C19B H19D 108.9 ?
N7B C19B H19D 108.9 ?
H19C C19B H19D 107.7 ?
N7B C20B C21B 110.3(5) ?
N7B C20B H20C 109.6 ?
C21B C20B H20C 109.6 ?
N7B C20B H20D 109.6 ?
C21B C20B H20D 109.6 ?
H20C C20B H20D 108.1 ?
C22B C21B C20B 113.8(6) ?
C22B C21B H21C 108.8 ?
C20B C21B H21C 108.8 ?
C22B C21B H21D 108.8 ?
C20B C21B H21D 108.8 ?
H21C C21B H21D 107.7 ?
C21B C22B C23B 108.3(6) ?
C21B C22B C25B 111.9(8) ?
C23B C22B C25B 111.7(7) ?
C21B C22B H22B 108.3 ?
C23B C22B H22B 108.3 ?
C25B C22B H22B 108.3 ?
C24B C23B C22B 113.0(6) ?
C24B C23B H23C 109.0 ?
C22B C23B H23C 109.0 ?
C24B C23B H23D 109.0 ?
C22B C23B H23D 109.0 ?
H23C C23B H23D 107.8 ?
N7B C24B C23B 111.0(6) ?
N7B C24B H24C 109.4 ?
C23B C24B H24C 109.4 ?
N7B C24B H24D 109.4 ?
C23B C24B H24D 109.4 ?
H24C C24B H24D 108.0 ?
C22B C25B H25D 109.5 ?
C22B C25B H25E 109.5 ?
H25D C25B H25E 109.5 ?
C22B C25B H25F 109.5 ?
H25D C25B H25F 109.5 ?
H25E C25B H25F 109.5 ?
C27B C26B C31B 117.0(7) ?
C27B C26B C16B 117.6(7) ?
C31B C26B C16B 125.4(6) ?
C28B C27B C26B 122.4(8) ?
C28B C27B H27B 118.8 ?
C26B C27B H27B 118.8 ?
C29B C28B C27B 118.6(7) ?
C29B C28B H28B 120.7 ?
C27B C28B H28B 120.7 ?
C30B C29B C28B 121.0(8) ?
C30B C29B Br1B 119.9(8) ?
C28B C29B Br1B 119.1(7) ?
C29B C30B C31B 120.4(8) ?
C29B C30B H30B 119.8 ?
C31B C30B H30B 119.8 ?
C30B C31B C26B 120.5(7) ?
C30B C31B H31B 119.8 ?
C26B C31B H31B 119.8 ?

loop_
_geom_bond_atom_site_label_1
_geom_bond_atom_site_label_2
_geom_bond_distance
_geom_bond_publ_flag
O1A C1A 1.235(7) y
N1A O3A 1.208(8) ?
N1A O2A 1.227(8) ?
N1A C2A 1.465(9) ?
N2A O5A 1.204(11) ?
N2A O4A 1.239(10) ?
N2A C4A 1.437(10) ?
N3A O7A 1.211(8) ?
N3A O6A 1.244(8) ?
N3A C6A 1.427(9) ?
C1A C2A 1.443(9) y
C1A C6A 1.453(9) y
C2A C3A 1.366(9) ?
C3A C4A 1.375(10) ?
C3A H3A 0.9300 ?
C4A C5A 1.389(10) ?
C5A C6A 1.352(9) ?
C5A H5A 0.9300 ?
Br1A C29A 1.896(9) y
F1A C18A 1.327(10) ?
F2A C18A 1.325(11) ?
F3A C18A 1.324(10) ?
N4A C7A 1.321(9) y
N4A C16A 1.369(8) ?
N5A C14A 1.311(8) ?
N5A C13A 1.345(9) ?
N6A C7A 1.379(8) ?
N6A C15A 1.385(8) ?
N6A C14A 1.430(9) ?
N7A C20A 1.485(7) y
N7A C24A 1.488(7) y
N7A C19A 1.513(7) y
N7A H7A 0.9100 ?
C7A C8A 1.412(10) ?
C8A C9A 1.305(11) ?
C8A H8A 0.9300 ?
C9A C10A 1.445(11) ?
C9A H9A 0.9300 ?
C10A C11A 1.389(11) ?
C10A C14A 1.400(10) ?
C11A C12A 1.370(11) ?
C11A C17A 1.505(11) ?
C12A C13A 1.368(11) ?
C12A H12A 0.9300 ?
C13A C18A 1.493(12) ?
C15A C16A 1.378(9) ?
C15A C19A 1.495(8) ?
C16A C26A 1.466(10) ?
C17A H17A 0.9600 ?
C17A H17B 0.9600 ?
C17A H17C 0.9600 ?
C19A H19A 0.9700 ?
C19A H19B 0.9700 ?
C20A C21A 1.516(9) ?
C20A H20A 0.9700 ?
C20A H20B 0.9700 ?
C21A C22A 1.534(9) ?
C21A H21A 0.9700 ?
C21A H21B 0.9700 ?
C22A C23A 1.498(10) ?
C22A C25A 1.505(10) ?
C22A H22A 0.9800 ?
C23A C24A 1.515(9) ?
C23A H23A 0.9700 ?
C23A H23B 0.9700 ?
C24A H24A 0.9700 ?
C24A H24B 0.9700 ?
C25A H25A 0.9600 ?
C25A H25B 0.9600 ?
C25A H25C 0.9600 ?
C26A C31A 1.390(9) ?
C26A C27A 1.394(10) ?
C27A C28A 1.378(12) ?
C27A H27A 0.9300 ?
C28A C29A 1.363(12) ?
C28A H28A 0.9300 ?
C29A C30A 1.362(11) ?
C30A C31A 1.388(10) ?
C30A H30A 0.9300 ?
C31A H31A 0.9300 ?
O1B C1B 1.230(7) y
N1B O2B 1.063(14) ?
N1B O3B 1.114(10) ?
N1B C2B 1.426(10) ?
N2B O4B 1.227(7) ?
N2B O5B 1.228(7) ?
N2B C4B 1.440(8) ?
N3B O6B 1.213(9) ?
N3B O7B 1.236(9) ?
N3B C6B 1.462(9) ?
C1B C6B 1.447(10) y
C1B C2B 1.456(9) y
C2B C3B 1.364(9) ?
C3B C4B 1.387(9) ?
C3B H3B 0.9300 ?
C4B C5B 1.372(9) ?
C5B C6B 1.351(9) ?
C5B H5B 0.9300 ?
Br1B C29B 1.896(8) y
F1B C18B 1.333(10) ?
F2B C18B 1.311(10) ?
F3B C18B 1.312(9) ?
N4B C7B 1.321(9) ?
N4B C16B 1.365(9) ?
N5B C14B 1.320(8) ?
N5B C13B 1.338(8) ?
N6B C7B 1.386(8) ?
N6B C15B 1.392(8) ?
N6B C14B 1.404(8) ?
N7B C24B 1.495(7) y
N7B C20B 1.498(7) y
N7B C19B 1.512(7) y
N7B H7B 0.9100 ?
C7B C8B 1.395(11) ?
C8B C9B 1.320(11) ?
C8B H8B 0.9300 ?
C9B C10B 1.445(10) ?
C9B H9B 0.9300 ?
C10B C11B 1.391(9) ?
C10B C14B 1.409(9) ?
C11B C12B 1.383(10) ?
C11B C17B 1.511(10) ?
C12B C13B 1.375(10) ?
C12B H12B 0.9300 ?
C13B C18B 1.505(11) ?
C15B C16B 1.389(8) ?
C15B C19B 1.483(8) ?
C16B C26B 1.489(10) ?
C17B H17D 0.9600 ?
C17B H17E 0.9600 ?
C17B H17F 0.9600 ?
C19B H19C 0.9700 ?
C19B H19D 0.9700 ?
C20B C21B 1.506(8) ?
C20B H20C 0.9700 ?
C20B H20D 0.9700 ?
C21B C22B 1.495(10) ?
C21B H21C 0.9700 ?
C21B H21D 0.9700 ?
C22B C23B 1.508(11) ?
C22B C25B 1.537(11) ?
C22B H22B 0.9800 ?
C23B C24B 1.504(10) ?
C23B H23C 0.9700 ?
C23B H23D 0.9700 ?
C24B H24C 0.9700 ?
C24B H24D 0.9700 ?
C25B H25D 0.9600 ?
C25B H25E 0.9600 ?
C25B H25F 0.9600 ?
C26B C27B 1.385(9) ?
C26B C31B 1.392(10) ?
C27B C28B 1.382(11) ?
C27B H27B 0.9300 ?
C28B C29B 1.369(12) ?
C28B H28B 0.9300 ?
C29B C30B 1.349(11) ?
C30B C31B 1.390(10) ?
C30B H30B 0.9300 ?
C31B H31B 0.9300 ?

loop_
_geom_hbond_atom_site_label_D
_geom_hbond_atom_site_label_H
_geom_hbond_atom_site_label_A
_geom_hbond_site_symmetry_A
_geom_hbond_distance_DH
_geom_hbond_distance_HA
_geom_hbond_distance_DA
_geom_hbond_angle_DHA
_geom_hbond_publ_flag
N7A H7A O1A 1_455 0.91 1.87 2.730(6) 156 y
N7A H7A N5A . 0.91 2.54 3.083(8) 119 y
N7B H7B O4B 1_455 0.91 2.18 3.060(6) 161 y
N7B H7B N5B . 0.91 2.51 3.047(7) 118 y
C21A H21A O1A 1_455 0.97 2.50 3.207(9) 129 y
C19A H19A O4A . 0.97 2.49 3.382(9) 154 y
C31A H31A O4A . 0.93 2.43 3.272(11) 151 y
C24A H24A O5A . 0.97 2.39 3.245(9) 147 y
C17A H17A O6A 3_666 0.96 2.51 3.363(11) 147 y
C24B H24C O1B . 0.97 2.36 3.255(8) 153 y
C24B H24C O2B . 0.97 2.58 3.348(14) 136 y
C30B H30B O7B . 0.93 2.62 3.313(11) 132 y
C24A H24B F1A . 0.97 2.63 3.290(10) 126 y
C24B H24D F1B . 0.97 2.70 3.391(9) 128 y
C25A H25A F1A 3_667 0.96 2.52 3.283(9) 136 y
C28A H28A F1B 2_656 0.93 2.67 3.558(11) 160 y
C28B H28B F2A 3_666 0.93 2.77 3.441(10) 130 y
C3B H3B F3B 4_666 0.93 2.84 3.419(8) 121.6 y

loop_
_geom_torsion_atom_site_label_1
_geom_torsion_atom_site_label_2
_geom_torsion_atom_site_label_3
_geom_torsion_atom_site_label_4
_geom_torsion
_geom_torsion_publ_flag
O1A C1A C2A C3A 173.1(6) ?
C6A C1A C2A C3A -4.8(8) ?
O1A C1A C2A N1A -7.3(9) ?
C6A C1A C2A N1A 174.8(5) ?
O3A N1A C2A C3A -13.2(9) ?
O2A N1A C2A C3A 166.3(6) ?
O3A N1A C2A C1A 167.2(6) ?
O2A N1A C2A C1A -13.4(9) ?
C1A C2A C3A C4A 0.5(10) ?
N1A C2A C3A C4A -179.2(6) ?
C2A C3A C4A C5A 3.2(11) ?
C2A C3A C4A N2A 179.6(7) ?
O5A N2A C4A C3A -173.1(10) ?
O4A N2A C4A C3A 4.2(13) ?
O5A N2A C4A C5A 3.3(14) ?
O4A N2A C4A C5A -179.3(9) ?
C3A C4A C5A C6A -1.9(11) ?
N2A C4A C5A C6A -178.3(7) ?
C4A C5A C6A N3A 175.7(7) ?
C4A C5A C6A C1A -3.3(11) ?
O7A N3A C6A C5A -140.5(7) ?
O6A N3A C6A C5A 37.6(10) ?
O7A N3A C6A C1A 38.5(10) ?
O6A N3A C6A C1A -143.4(7) ?
O1A C1A C6A C5A -171.7(7) ?
C2A C1A C6A C5A 6.3(9) ?
O1A C1A C6A N3A 9.3(9) ?
C2A C1A C6A N3A -172.7(6) ?
C16A N4A C7A N6A 0.3(7) ?
C16A N4A C7A C8A -179.9(7) ?
C15A N6A C7A N4A -0.4(7) ?
C14A N6A C7A N4A 178.6(5) ?
C15A N6A C7A C8A 179.8(6) ?
C14A N6A C7A C8A -1.3(9) ?
N4A C7A C8A C9A -179.2(7) ?
N6A C7A C8A C9A 0.6(11) ?
C7A C8A C9A C10A 1.6(11) ?
C8A C9A C10A C11A 177.3(7) ?
C8A C9A C10A C14A -3.1(10) ?
C14A C10A C11A C12A -0.8(10) ?
C9A C10A C11A C12A 178.8(7) ?
C14A C10A C11A C17A -179.7(7) ?
C9A C10A C11A C17A -0.1(12) ?
C10A C11A C12A C13A 0.3(11) ?
C17A C11A C12A C13A 179.2(8) ?
C14A N5A C13A C12A 0.1(10) ?
C14A N5A C13A C18A 178.1(6) ?
C11A C12A C13A N5A 0.1(11) ?
C11A C12A C13A C18A -177.7(8) ?
C13A N5A C14A C10A -0.7(9) ?
C13A N5A C14A N6A 178.5(5) ?
C11A C10A C14A N5A 1.1(10) ?
C9A C10A C14A N5A -178.5(6) ?
C11A C10A C14A N6A -178.1(6) ?
C9A C10A C14A N6A 2.3(9) ?
C7A N6A C14A N5A -179.5(5) ?
C15A N6A C14A N5A -0.9(9) ?
C7A N6A C14A C10A -0.2(8) ?
C15A N6A C14A C10A 178.4(6) ?
C7A N6A C15A C16A 0.2(6) ?
C14A N6A C15A C16A -178.5(6) ?
C7A N6A C15A C19A -178.5(5) ?
C14A N6A C15A C19A 2.8(9) ?
C7A N4A C16A C15A -0.2(7) ?
C7A N4A C16A C26A -178.6(5) ?
N6A C15A C16A N4A 0.0(6) ?
C19A C15A C16A N4A 178.5(6) ?
N6A C15A C16A C26A 178.1(6) ?
C19A C15A C16A C26A -3.3(11) ?
N5A C13A C18A F3A 177.4(7) ?
C12A C13A C18A F3A -4.6(12) ?
N5A C13A C18A F2A -60.2(10) ?
C12A C13A C18A F2A 117.9(9) ?
N5A C13A C18A F1A 58.4(11) ?
C12A C13A C18A F1A -123.5(9) ?
C16A C15A C19A N7A 103.2(7) ?
N6A C15A C19A N7A -78.4(7) ?
C20A N7A C19A C15A -68.4(7) ?
C24A N7A C19A C15A 169.0(6) ?
C24A N7A C20A C21A -56.5(7) y
C19A N7A C20A C21A -178.5(5) ?
N7A C20A C21A C22A 56.7(8) y
C20A C21A C22A C23A -55.4(8) y
C20A C21A C22A C25A -179.3(7) ?
C25A C22A C23A C24A 177.9(6) ?
C21A C22A C23A C24A 55.0(8) y
C20A N7A C24A C23A 57.1(7) y
C19A N7A C24A C23A -179.9(6) ?
C22A C23A C24A N7A -57.3(8) y
N4A C16A C26A C31A -149.4(6) ?
C15A C16A C26A C31A 32.5(10) ?
N4A C16A C26A C27A 27.5(8) ?
C15A C16A C26A C27A -150.6(7) ?
C31A C26A C27A C28A 0.7(11) ?
C16A C26A C27A C28A -176.4(7) ?
C26A C27A C28A C29A 0.5(13) ?
C27A C28A C29A C30A -1.5(12) ?
C27A C28A C29A Br1A 178.2(6) ?
C28A C29A C30A C31A 1.3(11) ?
Br1A C29A C30A C31A -178.5(5) ?
C29A C30A C31A C26A 0.0(10) ?
C27A C26A C31A C30A -0.9(9) ?
C16A C26A C31A C30A 176.0(6) ?
O2B N1B C2B C3B -164.0(18) ?
O3B N1B C2B C3B 8.2(17) ?
O2B N1B C2B C1B 19(2) ?
O3B N1B C2B C1B -169.3(12) ?
O1B C1B C2B C3B 176.1(7) ?
C6B C1B C2B C3B -1.8(9) ?
O1B C1B C2B N1B -6.6(11) ?
C6B C1B C2B N1B 175.4(7) ?
N1B C2B C3B C4B -178.6(7) ?
C1B C2B C3B C4B -1.3(10) ?
C2B C3B C4B C5B 2.9(9) ?
C2B C3B C4B N2B -178.7(5) ?
O4B N2B C4B C5B 176.8(5) ?
O5B N2B C4B C5B -4.8(8) ?
O4B N2B C4B C3B -1.7(8) ?
O5B N2B C4B C3B 176.7(6) ?
C3B C4B C5B C6B -1.0(9) ?
N2B C4B C5B C6B -179.5(5) ?
C4B C5B C6B C1B -2.5(10) ?
C4B C5B C6B N3B 175.3(6) ?
O1B C1B C6B C5B -174.2(7) ?
C2B C1B C6B C5B 3.8(9) ?
O1B C1B C6B N3B 8.0(10) ?
C2B C1B C6B N3B -174.0(6) ?
O6B N3B C6B C5B 33.3(10) ?
O7B N3B C6B C5B -144.4(7) ?
O6B N3B C6B C1B -148.7(8) ?
O7B N3B C6B C1B 33.5(10) ?
C16B N4B C7B N6B 0.5(7) ?
C16B N4B C7B C8B 178.2(7) ?
C15B N6B C7B N4B -0.2(7) ?
C14B N6B C7B N4B -175.7(5) ?
C15B N6B C7B C8B -178.1(6) ?
C14B N6B C7B C8B 6.4(9) ?
N4B C7B C8B C9B 178.7(8) ?
N6B C7B C8B C9B -3.8(12) ?
C7B C8B C9B C10B 0.9(12) ?
C8B C9B C10B C11B -177.4(7) ?
C8B C9B C10B C14B -0.6(11) ?
C14B C10B C11B C12B -0.7(9) ?
C9B C10B C11B C12B 176.2(7) ?
C14B C10B C11B C17B -178.9(6) ?
C9B C10B C11B C17B -2.0(11) ?
C10B C11B C12B C13B 0.5(10) ?
C17B C11B C12B C13B 178.7(7) ?
C14B N5B C13B C12B -1.8(9) ?
C14B N5B C13B C18B 177.9(6) ?
C11B C12B C13B N5B 0.8(11) ?
C11B C12B C13B C18B -178.8(7) ?
C13B N5B C14B N6B -179.0(5) ?
C13B N5B C14B C10B 1.4(9) ?
C7B N6B C14B N5B 174.4(5) ?
C15B N6B C14B N5B 0.3(9) ?
C7B N6B C14B C10B -6.1(8) ?
C15B N6B C14B C10B 179.9(6) ?
C11B C10B C14B N5B -0.3(9) ?
C9B C10B C14B N5B -177.3(6) ?
C11B C10B C14B N6B -179.8(5) ?
C9B C10B C14B N6B 3.2(9) ?
C7B N6B C15B C16B -0.2(6) ?
C14B N6B C15B C16B 174.5(6) ?
C7B N6B C15B C19B -177.9(5) ?
C14B N6B C15B C19B -3.3(9) ?
C7B N4B C16B C15B -0.6(7) ?
C7B N4B C16B C26B 178.1(5) ?
N6B C15B C16B N4B 0.5(6) ?
C19B C15B C16B N4B 178.0(6) ?
N6B C15B C16B C26B -177.9(6) ?
C19B C15B C16B C26B -0.4(11) ?
N5B C13B C18B F2B -46.5(10) ?
C12B C13B C18B F2B 133.2(8) ?
N5B C13B C18B F3B -170.7(7) ?
C12B C13B C18B F3B 8.9(12) ?
N5B C13B C18B F1B 71.8(9) ?
C12B C13B C18B F1B -108.6(8) ?
C16B C15B C19B N7B 111.3(7) ?
N6B C15B C19B N7B -71.6(7) ?
C24B N7B C19B C15B 162.3(5) ?
C20B N7B C19B C15B -73.8(6) ?
C24B N7B C20B C21B -56.9(6) y
C19B N7B C20B C21B 177.9(5) ?
N7B C20B C21B C22B 57.2(7) y
C20B C21B C22B C23B -54.0(8) y
C20B C21B C22B C25B -177.6(6) ?
C21B C22B C23B C24B 53.5(8) y
C25B C22B C23B C24B 177.2(7) ?
C20B N7B C24B C23B 57.3(7) y
C19B N7B C24B C23B -177.4(6) ?
C22B C23B C24B N7B -56.9(8) y
N4B C16B C26B C27B -18.2(8) ?
C15B C16B C26B C27B 160.2(7) ?
N4B C16B C26B C31B 160.2(6) ?
C15B C16B C26B C31B -21.5(11) ?
C31B C26B C27B C28B -0.1(10) ?
C16B C26B C27B C28B 178.4(6) ?
C26B C27B C28B C29B 1.0(11) ?
C27B C28B C29B C30B -2.5(11) ?
C27B C28B C29B Br1B 178.4(5) ?
C28B C29B C30B C31B 3.2(12) ?
Br1B C29B C30B C31B -177.7(6) ?
C29B C30B C31B C26B -2.3(11) ?
C27B C26B C31B C30B 0.7(10) ?
C16B C26B C31B C30B -177.7(6) ?
